data_7157055
loop_
_publ_author_name
'Xu, Shengbo'
'Qiao, Shanshan'
'Sun, Song'
'Yu, Jin-Tao'
'Cheng, Jiang'

_publ_section_title
;
 Rhodium-catalyzed C-H activation/annulation of amidines with
 4-diazoisochroman-3-imines toward isochromeno[3,4-c]isoquinolines.
;
_journal_issue 36
_journal_name_full 'Organic &amp; biomolecular chemistry'
_journal_page_first 8417
_journal_page_last 8424
_journal_paper_doi 10.1039/c9ob01612k
_journal_volume 17
_journal_year 2019
_chemical_formula_sum 'C24 H22 N2 O'
_chemical_formula_weight 354.43
_space_group_crystal_system trigonal
_space_group_IT_number 148
_space_group_name_Hall '-R 3'
_space_group_name_H-M_alt 'R -3 :H'
_symmetry_space_group_name_Hall '-R 3'
_symmetry_space_group_name_H-M 'R -3 :H'
_atom_sites_solution_hydrogens mixed
_audit_creation_method SHELXL-2018/3
_audit_update_record
;
2019-04-22 deposited with the CCDC.    2019-08-29 downloaded from the CCDC.
;
_cell_angle_alpha 90
_cell_angle_beta 90
_cell_angle_gamma 120
_cell_formula_units_Z 18
_cell_length_a 28.608(3)
_cell_length_b 28.608(3)
_cell_length_c 11.5472(12)
_cell_measurement_reflns_used 7973
_cell_measurement_temperature 193(2)
_cell_measurement_theta_max 53.77
_cell_measurement_theta_min 2.69
_cell_volume 8184.3(15)
_computing_structure_refinement 'SHELXL-2018/3 (Sheldrick, 2018)'
_computing_structure_solution 'SHELXT 2014/5 (Sheldrick, 2014)'
_diffrn_ambient_temperature 193(2)
_diffrn_measured_fraction_theta_full 0.991
_diffrn_measured_fraction_theta_max 0.991
_diffrn_measurement_device_type 'Bruker APEX-II CCD'
_diffrn_measurement_method '\f and \w scans'
_diffrn_radiation_type GaK\a
_diffrn_radiation_wavelength 1.34139
_diffrn_reflns_av_R_equivalents 0.0522
_diffrn_reflns_av_unetI/netI 0.0423
_diffrn_reflns_Laue_measured_fraction_full 0.991
_diffrn_reflns_Laue_measured_fraction_max 0.991
_diffrn_reflns_limit_h_max 25
_diffrn_reflns_limit_h_min -34
_diffrn_reflns_limit_k_max 34
_diffrn_reflns_limit_k_min -25
_diffrn_reflns_limit_l_max 9
_diffrn_reflns_limit_l_min -13
_diffrn_reflns_number 12049
_diffrn_reflns_point_group_measured_fraction_full 0.991
_diffrn_reflns_point_group_measured_fraction_max 0.991
_diffrn_reflns_theta_full 52.986
_diffrn_reflns_theta_max 52.986
_diffrn_reflns_theta_min 2.687
_exptl_absorpt_coefficient_mu 0.395
_exptl_crystal_density_diffrn 1.294
_exptl_crystal_description block
_exptl_crystal_F_000 3384
_exptl_crystal_size_max 0.190
_exptl_crystal_size_mid 0.170
_exptl_crystal_size_min 0.120
_refine_diff_density_max 0.182
_refine_diff_density_min -0.250
_refine_diff_density_rms 0.044
_refine_ls_extinction_method none
_refine_ls_goodness_of_fit_ref 1.028
_refine_ls_hydrogen_treatment constr
_refine_ls_matrix_type full
_refine_ls_number_parameters 245
_refine_ls_number_reflns 3188
_refine_ls_number_restraints 0
_refine_ls_restrained_S_all 1.028
_refine_ls_R_factor_all 0.0720
_refine_ls_R_factor_gt 0.0577
_refine_ls_shift/su_max 0.000
_refine_ls_shift/su_mean 0.000
_refine_ls_structure_factor_coef Fsqd
_refine_ls_weighting_details 'w=1/[\s^2^(Fo^2^)+(0.1082P)^2^+5.9995P] where P=(Fo^2^+2Fc^2^)/3'
_refine_ls_weighting_scheme calc
_refine_ls_wR_factor_gt 0.1626
_refine_ls_wR_factor_ref 0.1796
_reflns_Friedel_coverage 0.000
_reflns_number_gt 2465
_reflns_number_total 3188
_reflns_threshold_expression 'I > 2\s(I)'
_cod_data_source_file c9ob01612k2.cif
_cod_data_source_block 20190408ZH_CZ_0m_a
_cod_depositor_comments 'Adding full bibliography for 7157055.cif.'
_cod_original_cell_volume 8184.6(18)
_cod_database_code 7157055
_shelx_shelxl_version_number 2018/3
_shelx_space_group_comment
;
The symmetry employed for this shelxl refinement is uniquely defined
by the following loop, which should always be used as a source of
symmetry information in preference to the above space-group names.
They are only intended as comments.
;
_shelx_estimated_absorpt_t_min 0.929
_shelx_estimated_absorpt_t_max 0.954

loop_
_space_group_symop_operation_xyz
'x, y, z'
'-y, x-y, z'
'-x+y, -x, z'
'x+2/3, y+1/3, z+1/3'
'-y+2/3, x-y+1/3, z+1/3'
'-x+y+2/3, -x+1/3, z+1/3'
'x+1/3, y+2/3, z+2/3'
'-y+1/3, x-y+2/3, z+2/3'
'-x+y+1/3, -x+2/3, z+2/3'
'-x, -y, -z'
'y, -x+y, -z'
'x-y, x, -z'
'-x+2/3, -y+1/3, -z+1/3'
'y+2/3, -x+y+1/3, -z+1/3'
'x-y+2/3, x+1/3, -z+1/3'
'-x+1/3, -y+2/3, -z+2/3'
'y+1/3, -x+y+2/3, -z+2/3'
'x-y+1/3, x+2/3, -z+2/3'

loop_
_atom_site_label
_atom_site_type_symbol
_atom_site_fract_x
_atom_site_fract_y
_atom_site_fract_z
_atom_site_U_iso_or_equiv
_atom_site_adp_type
_atom_site_occupancy
_atom_site_site_symmetry_order
_atom_site_calc_flag
_atom_site_refinement_flags_posn
_atom_site_refinement_flags_adp
O001 O 0.44337(6) 0.27033(6) 0.54559(12) 0.0530(4) Uani 1 1 d . .
N002 N 0.49223(7) 0.33028(7) 0.40721(14) 0.0498(5) Uani 1 1 d . .
N003 N 0.54241(7) 0.38561(7) 0.25972(15) 0.0544(5) Uani 1 1 d . .
H1 H 0.558224 0.422894 0.222552 0.065 Uiso 1 1 d R U
C004 C 0.48168(9) 0.40788(9) 0.36449(16) 0.0479(5) Uani 1 1 d . .
C005 C 0.42039(8) 0.33801(8) 0.50191(17) 0.0488(5) Uani 1 1 d . .
C006 C 0.43847(8) 0.38946(8) 0.44635(17) 0.0477(5) Uani 1 1 d . .
C007 C 0.45182(8) 0.31527(8) 0.48485(17) 0.0487(5) Uani 1 1 d . .
C008 C 0.50013(9) 0.45681(9) 0.30897(17) 0.0501(5) Uani 1 1 d . .
H008 H 0.528255 0.468099 0.253460 0.060 Uiso 1 1 calc R U
C009 C 0.41856(9) 0.42372(8) 0.47302(17) 0.0501(5) Uani 1 1 d . .
H009 H 0.391257 0.412884 0.530353 0.060 Uiso 1 1 calc R U
C00A C 0.50536(8) 0.37371(9) 0.34435(17) 0.0488(5) Uani 1 1 d . .
C00B C 0.36860(9) 0.30477(8) 0.56181(17) 0.0503(5) Uani 1 1 d . .
C00C C 0.41730(9) 0.26516(10) 0.65622(18) 0.0556(6) Uani 1 1 d . .
H00A H 0.441431 0.295556 0.707289 0.067 Uiso 1 1 calc R U
H00B H 0.409835 0.231099 0.694255 0.067 Uiso 1 1 calc R U
C00D C 0.43740(9) 0.47347(8) 0.41828(17) 0.0489(5) Uani 1 1 d . .
C00E C 0.47849(9) 0.49015(8) 0.33237(17) 0.0490(5) Uani 1 1 d . .
C00F C 0.32090(9) 0.30493(9) 0.53688(18) 0.0542(6) Uani 1 1 d . .
H00F H 0.321531 0.330692 0.484034 0.065 Uiso 1 1 calc R U
C00G C 0.36583(9) 0.26529(9) 0.63804(17) 0.0512(5) Uani 1 1 d . .
C00H C 0.41697(9) 0.50865(9) 0.44390(19) 0.0548(6) Uani 1 1 d . .
H00H H 0.390482 0.499078 0.502674 0.066 Uiso 1 1 calc R U
C00I C 0.56771(9) 0.35286(9) 0.24302(19) 0.0545(6) Uani 1 1 d . .
H00C H 0.539664 0.315231 0.225472 0.065 Uiso 1 1 calc R U
H00D H 0.586234 0.352604 0.315235 0.065 Uiso 1 1 calc R U
C00J C 0.60829(9) 0.37491(10) 0.1444(2) 0.0583(6) Uani 1 1 d . .
H00E H 0.636175 0.412390 0.163627 0.070 Uiso 1 1 calc R U
H00G H 0.626460 0.353246 0.139279 0.070 Uiso 1 1 calc R U
C00K C 0.27275(10) 0.26792(9) 0.58845(19) 0.0579(6) Uani 1 1 d . .
H00K H 0.240673 0.268615 0.570736 0.069 Uiso 1 1 calc R U
C00L C 0.31737(10) 0.22826(9) 0.68890(19) 0.0581(6) Uani 1 1 d . .
H00L H 0.316145 0.201649 0.740010 0.070 Uiso 1 1 calc R U
C00M C 0.49641(9) 0.53992(9) 0.27355(18) 0.0555(6) Uani 1 1 d . .
H00M H 0.523838 0.551232 0.216369 0.067 Uiso 1 1 calc R U
C00N C 0.43497(10) 0.55575(9) 0.3852(2) 0.0576(6) Uani 1 1 d . .
H00N H 0.420552 0.578465 0.402934 0.069 Uiso 1 1 calc R U
C00O C 0.27072(10) 0.22986(9) 0.6656(2) 0.0610(6) Uani 1 1 d . .
H00O H 0.237688 0.205139 0.702065 0.073 Uiso 1 1 calc R U
C00P C 0.47464(9) 0.57143(9) 0.2985(2) 0.0584(6) Uani 1 1 d . .
H00P H 0.486203 0.604149 0.257233 0.070 Uiso 1 1 calc R U
C00Q C 0.58483(10) 0.37499(10) 0.0259(2) 0.0640(6) Uani 1 1 d . .
H00I H 0.563223 0.393197 0.031677 0.077 Uiso 1 1 calc R U
H00J H 0.560525 0.337312 0.000782 0.077 Uiso 1 1 calc R U
C00R C 0.62920(12) 0.40380(12) -0.0637(2) 0.0810(8) Uani 1 1 d . .
H00Q H 0.653170 0.441167 -0.039152 0.122 Uiso 1 1 calc R U
H00R H 0.613005 0.403565 -0.138633 0.122 Uiso 1 1 calc R U
H00S H 0.650006 0.385215 -0.071035 0.122 Uiso 1 1 calc R U

loop_
_atom_site_aniso_label
_atom_site_aniso_U_11
_atom_site_aniso_U_22
_atom_site_aniso_U_33
_atom_site_aniso_U_23
_atom_site_aniso_U_13
_atom_site_aniso_U_12
O001 0.0623(9) 0.0528(9) 0.0474(8) 0.0056(6) 0.0065(6) 0.0313(8)
N002 0.0538(10) 0.0520(11) 0.0451(9) 0.0009(8) 0.0017(8) 0.0275(9)
N003 0.0589(11) 0.0563(11) 0.0518(10) 0.0030(8) 0.0094(8) 0.0318(9)
C004 0.0518(12) 0.0527(12) 0.0391(10) -0.0018(9) -0.0027(8) 0.0261(10)
C005 0.0519(12) 0.0520(12) 0.0419(10) -0.0009(9) 0.0002(9) 0.0255(10)
C006 0.0536(12) 0.0511(12) 0.0387(10) -0.0007(9) -0.0023(9) 0.0264(10)
C007 0.0539(12) 0.0471(12) 0.0451(10) 0.0004(9) -0.0016(9) 0.0253(10)
C008 0.0518(12) 0.0545(13) 0.0413(10) 0.0006(9) 0.0008(9) 0.0244(10)
C009 0.0533(12) 0.0556(13) 0.0409(10) -0.0022(9) -0.0002(9) 0.0270(11)
C00A 0.0502(12) 0.0535(12) 0.0415(10) -0.0038(9) -0.0012(9) 0.0250(10)
C00B 0.0564(13) 0.0509(12) 0.0421(10) -0.0031(9) 0.0015(9) 0.0257(10)
C00C 0.0638(14) 0.0587(13) 0.0447(11) 0.0046(9) 0.0039(10) 0.0309(11)
C00D 0.0524(12) 0.0516(12) 0.0428(10) -0.0039(9) -0.0059(9) 0.0260(10)
C00E 0.0535(12) 0.0519(12) 0.0408(10) -0.0014(9) -0.0053(9) 0.0258(10)
C00F 0.0589(13) 0.0591(13) 0.0448(11) -0.0020(10) 0.0013(9) 0.0297(11)
C00G 0.0595(13) 0.0511(12) 0.0415(10) -0.0022(9) 0.0031(9) 0.0266(11)
C00H 0.0565(13) 0.0570(13) 0.0521(12) -0.0049(10) -0.0031(10) 0.0292(11)
C00I 0.0560(13) 0.0545(13) 0.0555(12) -0.0013(10) 0.0039(10) 0.0296(11)
C00J 0.0568(13) 0.0594(14) 0.0597(13) -0.0051(11) 0.0054(10) 0.0298(11)
C00K 0.0562(13) 0.0623(14) 0.0522(12) -0.0049(10) 0.0039(10) 0.0274(11)
C00L 0.0690(15) 0.0535(13) 0.0467(11) 0.0017(10) 0.0064(10) 0.0266(12)
C00M 0.0590(13) 0.0586(13) 0.0491(11) 0.0032(10) -0.0014(10) 0.0295(12)
C00N 0.0631(14) 0.0546(13) 0.0602(13) -0.0042(10) -0.0046(11) 0.0333(12)
C00O 0.0609(15) 0.0564(14) 0.0568(13) -0.0021(11) 0.0106(11) 0.0227(12)
C00P 0.0622(14) 0.0531(13) 0.0579(13) 0.0042(10) -0.0038(11) 0.0273(12)
C00Q 0.0657(15) 0.0623(15) 0.0536(13) -0.0048(11) 0.0070(11) 0.0241(12)
C00R 0.090(2) 0.0765(18) 0.0623(16) 0.0004(13) 0.0200(14) 0.0308(15)

loop_
_atom_type_symbol
_atom_type_description
_atom_type_scat_dispersion_real
_atom_type_scat_dispersion_imag
_atom_type_scat_source
C C 0.0137 0.0067 'International Tables Vol C Tables 4.2.6.8 and 6.1.1.4'
H H 0.0000 0.0000 'International Tables Vol C Tables 4.2.6.8 and 6.1.1.4'
N N 0.0241 0.0134 'International Tables Vol C Tables 4.2.6.8 and 6.1.1.4'
O O 0.0389 0.0241 'International Tables Vol C Tables 4.2.6.8 and 6.1.1.4'

loop_
_geom_angle_atom_site_label_1
_geom_angle_atom_site_label_2
_geom_angle_atom_site_label_3
_geom_angle
C007 O001 C00C 112.69(15)
C00A N002 C007 117.32(18)
C00A N003 C00I 120.85(18)
C00A N003 H1 116.6
C00I N003 H1 120.9
C008 C004 C006 120.10(19)
C008 C004 C00A 122.28(19)
C006 C004 C00A 117.61(18)
C007 C005 C006 115.92(19)
C007 C005 C00B 116.79(19)
C006 C005 C00B 126.79(19)
C009 C006 C004 117.98(19)
C009 C006 C005 123.73(19)
C004 C006 C005 118.17(18)
C005 C007 N002 127.45(19)
C005 C007 O001 121.54(18)
N002 C007 O001 110.95(17)
C004 C008 C00E 121.72(19)
C004 C008 H008 119.1
C00E C008 H008 119.1
C00D C009 C006 122.17(19)
C00D C009 H009 118.9
C006 C009 H009 118.9
N002 C00A N003 116.85(19)
N002 C00A C004 122.23(18)
N003 C00A C004 120.91(19)
C00F C00B C00G 118.0(2)
C00F C00B C005 124.76(19)
C00G C00B C005 116.62(19)
O001 C00C C00G 109.55(17)
O001 C00C H00A 109.8
C00G C00C H00A 109.8
O001 C00C H00B 109.8
C00G C00C H00B 109.8
H00A C00C H00B 108.2
C009 C00D C00H 122.7(2)
C009 C00D C00E 119.32(19)
C00H C00D C00E 117.95(19)
C008 C00E C00M 122.0(2)
C008 C00E C00D 118.56(19)
C00M C00E C00D 119.5(2)
C00K C00F C00B 120.6(2)
C00K C00F H00F 119.7
C00B C00F H00F 119.7
C00L C00G C00B 120.9(2)
C00L C00G C00C 123.4(2)
C00B C00G C00C 115.64(19)
C00N C00H C00D 120.7(2)
C00N C00H H00H 119.6
C00D C00H H00H 119.6
N003 C00I C00J 110.78(18)
N003 C00I H00C 109.5
C00J C00I H00C 109.5
N003 C00I H00D 109.5
C00J C00I H00D 109.5
H00C C00I H00D 108.1
C00Q C00J C00I 115.32(19)
C00Q C00J H00E 108.4
C00I C00J H00E 108.4
C00Q C00J H00G 108.4
C00I C00J H00G 108.4
H00E C00J H00G 107.5
C00O C00K C00F 120.8(2)
C00O C00K H00K 119.6
C00F C00K H00K 119.6
C00G C00L C00O 120.3(2)
C00G C00L H00L 119.8
C00O C00L H00L 119.8
C00P C00M C00E 120.5(2)
C00P C00M H00M 119.7
C00E C00M H00M 119.7
C00H C00N C00P 121.1(2)
C00H C00N H00N 119.5
C00P C00N H00N 119.5
C00L C00O C00K 119.3(2)
C00L C00O H00O 120.4
C00K C00O H00O 120.4
C00M C00P C00N 120.2(2)
C00M C00P H00P 119.9
C00N C00P H00P 119.9
C00J C00Q C00R 111.3(2)
C00J C00Q H00I 109.4
C00R C00Q H00I 109.4
C00J C00Q H00J 109.4
C00R C00Q H00J 109.4
H00I C00Q H00J 108.0
C00Q C00R H00Q 109.5
C00Q C00R H00R 109.5
H00Q C00R H00R 109.5
C00Q C00R H00S 109.5
H00Q C00R H00S 109.5
H00R C00R H00S 109.5

loop_
_geom_bond_atom_site_label_1
_geom_bond_atom_site_label_2
_geom_bond_distance
O001 C007 1.376(2)
O001 C00C 1.449(2)
N002 C00A 1.321(3)
N002 C007 1.352(3)
N003 C00A 1.354(3)
N003 C00I 1.455(3)
N003 H1 1.0218
C004 C008 1.382(3)
C004 C006 1.431(3)
C004 C00A 1.460(3)
C005 C007 1.362(3)
C005 C006 1.444(3)
C005 C00B 1.473(3)
C006 C009 1.392(3)
C008 C00E 1.399(3)
C008 H008 0.9500
C009 C00D 1.396(3)
C009 H009 0.9500
C00B C00F 1.397(3)
C00B C00G 1.403(3)
C00C C00G 1.489(3)
C00C H00A 0.9900
C00C H00B 0.9900
C00D C00H 1.425(3)
C00D C00E 1.426(3)
C00E C00M 1.422(3)
C00F C00K 1.384(3)
C00F H00F 0.9500
C00G C00L 1.386(3)
C00H C00N 1.359(3)
C00H H00H 0.9500
C00I C00J 1.520(3)
C00I H00C 0.9900
C00I H00D 0.9900
C00J C00Q 1.524(3)
C00J H00E 0.9900
C00J H00G 0.9900
C00K C00O 1.385(3)
C00K H00K 0.9500
C00L C00O 1.384(3)
C00L H00L 0.9500
C00M C00P 1.358(3)
C00M H00M 0.9500
C00N C00P 1.408(3)
C00N H00N 0.9500
C00O H00O 0.9500
C00P H00P 0.9500
C00Q C00R 1.522(3)
C00Q H00I 0.9900
C00Q H00J 0.9900
C00R H00Q 0.9800
C00R H00R 0.9800
C00R H00S 0.9800
